data_4304950
loop_
_publ_author_name
'Janusz Szklarzewicz'
'Dariusz Matoga'
'Agnieszka K\/ly\'s'
'Wies\/law \/Lasocha'

_publ_contact_author_address
;
Faculty of Chemistry
Jagiellonian University
ul. Ingardena 3
30-060 Krakow
POLAND
;
_publ_contact_author_email szklarze@chemia.uj.edu.pl
_publ_contact_author_name 'Janusz Szklarzewicz'
_publ_section_title
;
Ligand-Field Photolysis of [Mo(CN)8]4- in Aqueous Hydrazine: Trapped
Mo(II) Intermediate and Catalytic Disproportionation of Hydrazine by
Cyano-Ligated Mo(III,IV) Complexes
;
_journal_name_full 'Inorganic Chemistry'
_journal_page_first 5464
_journal_page_last 5472
_journal_paper_doi 10.1021/ic800053e
_journal_volume 47
_journal_year 2008
_chemical_formula_moiety 'K5 Mo(CN)7  N2H4'
_chemical_formula_sum 'C7 H4 K5 Mo N9'
_chemical_formula_weight 487.59
_chemical_name_systematic 'potassium heptacyanomolybdate(II) hydrazine (1/1)'
_space_group_IT_number 1
_space_group_name_Hall 'I 1'
_space_group_name_H-M_alt 'I 1'
_symmetry_cell_setting triclinic
_symmetry_Int_Tables_number 1
_symmetry_space_group_name_H-M 'I 1'
_atom_sites_solution_hydrogens geom
_atom_sites_solution_primary direct
_atom_sites_solution_secondary difmap
_audit_contact_author_email lasocha@chemia.uj.edu.pl
_audit_contact_author_fax '48 12 6340515'
_audit_contact_author_phone '48 12 6336377 ext.2053'
_audit_creation_method SHELXL-97
_cell_angle_alpha 90.00
_cell_angle_beta 90.00
_cell_angle_gamma 90.00
_cell_formula_units_Z 2
_cell_length_a 9.151(2)
_cell_length_b 9.160(3)
_cell_length_c 9.127(3)
_cell_measurement_temperature 293(2)
_cell_volume 765.1(4)
_computing_molecular_graphics Platon
_computing_publication_material 'SHELHL, XRS-82'
_computing_structure_refinement 'SHELXL-97 (Sheldrick, 1997)'
_computing_structure_solution 'SHELXS-97 (Sheldrick, 1990)'
_diffrn_ambient_temperature 293(2)
_diffrn_measured_fraction_theta_full 0.501
_diffrn_measured_fraction_theta_max 0.501
_diffrn_radiation_monochromator graphite
_diffrn_radiation_probe x-ray
_diffrn_radiation_type CuK\a
_diffrn_radiation_wavelength 1.54178
_diffrn_reflns_av_R_equivalents 0.0000
_diffrn_reflns_av_sigmaI/netI 0.0003
_diffrn_reflns_limit_h_max 7
_diffrn_reflns_limit_h_min 0
_diffrn_reflns_limit_k_max 7
_diffrn_reflns_limit_k_min -7
_diffrn_reflns_limit_l_max 7
_diffrn_reflns_limit_l_min -7
_diffrn_reflns_number 527
_diffrn_reflns_theta_full 41.66
_diffrn_reflns_theta_max 41.66
_diffrn_reflns_theta_min 6.84
_diffrn_source 'fine-focus sealed tube'
_exptl_absorpt_coefficient_mu 19.244
_exptl_crystal_colour green
_exptl_crystal_density_diffrn 2.117
_exptl_crystal_density_method 'not measured'
_exptl_crystal_description 'very fine powder'
_exptl_crystal_F_000 470
_refine_ls_abs_structure_details 'Flack H D (1983), Acta Cryst. A39, 876-881'
_refine_ls_abs_structure_Flack 0.38(10)
_refine_ls_extinction_method none
_refine_ls_matrix_type full
_refine_ls_number_parameters 85
_refine_ls_number_reflns 527
_refine_ls_number_restraints 3
_refine_ls_R_factor_all 0.1301
_refine_ls_R_factor_gt 0.1301
_refine_ls_shift/su_max 0.154
_refine_ls_shift/su_mean 0.072
_refine_ls_structure_factor_coef Fsqd
_refine_ls_weighting_scheme sigma
_refine_ls_wR_factor_gt 0.114
_refine_ls_wR_factor_ref 0.114
_reflns_number_gt 527
_reflns_number_total 527
_reflns_threshold_expression >2sigma(I)
_cod_data_source_file ic800053e-file003.cif
_cod_data_source_block complex1
_cod_database_code 4304950

loop_
_symmetry_equiv_pos_as_xyz
'x, y, z'
'x+1/2, y+1/2, z+1/2'

loop_
_atom_site_label
_atom_site_type_symbol
_atom_site_fract_x
_atom_site_fract_y
_atom_site_fract_z
_atom_site_U_iso_or_equiv
_atom_site_adp_type
_atom_site_occupancy
_atom_site_calc_flag
_atom_site_refinement_flags
_atom_site_disorder_assembly
_atom_site_disorder_group
Mo Mo 0.0000 0.0000 0.0000 0.050(2) Uiso 1 d . . .
K1 K -0.2895(13) -0.3325(11) -0.1175(12) 0.050(3) Uiso 1 d . . .
K2 K 0.1199(12) 0.4202(12) -0.2748(12) 0.050(3) Uiso 1 d . . .
K3 K -0.1431(13) 0.4149(12) 0.2657(13) 0.050(3) Uiso 1 d . . .
K4 K 0.2341(13) -0.3748(13) 0.1020(12) 0.050(3) Uiso 1 d . . .
K5 K 0.4709(12) 0.2681(12) -0.0014(12) 0.050(3) Uiso 1 d . . .
C1 C 0.088(6) 0.221(5) 0.020(6) 0.050(14) Uiso 1 d . . .
N1 N 0.152(5) 0.332(5) 0.040(5) 0.050(11) Uiso 1 d . . .
C2 C 0.046(6) 0.072(5) -0.223(6) 0.050(14) Uiso 1 d . . .
N2 N 0.058(5) 0.110(4) -0.347(5) 0.050(11) Uiso 1 d . . .
C3 C 0.031(6) -0.187(6) -0.136(6) 0.050(14) Uiso 1 d . . .
N3 N 0.047(4) -0.292(4) -0.205(4) 0.050(12) Uiso 1 d . . .
C4 C -0.064(6) -0.183(6) 0.128(5) 0.050(14) Uiso 1 d . . .
N4 N -0.089(4) -0.296(4) 0.195(5) 0.050(11) Uiso 1 d . . .
C5 C -0.069(5) 0.070(5) 0.214(5) 0.050(15) Uiso 1 d . . .
N5 N -0.112(5) 0.110(4) 0.326(5) 0.050(11) Uiso 1 d . . .
C6 C -0.227(6) 0.005(5) -0.060(6) 0.050(14) Uiso 1 d . . .
N6 N -0.355(5) -0.007(4) -0.099(4) 0.050(12) Uiso 1 d . . .
C7 C 0.218(6) -0.036(6) 0.086(6) 0.050(14) Uiso 1 d . . .
N7 N 0.317(5) -0.053(5) 0.138(5) 0.050(12) Uiso 1 d . . .
N8 N -0.224(5) 0.357(5) -0.059(5) 0.050(12) Uiso 1 d . . .

loop_
_atom_type_symbol
_atom_type_description
_atom_type_scat_dispersion_real
_atom_type_scat_dispersion_imag
_atom_type_scat_source
Mo Mo -0.0483 2.7339 'International Tables Vol C Tables 4.2.6.8 and 6.1.1.4'
K K 0.3868 1.0657 'International Tables Vol C Tables 4.2.6.8 and 6.1.1.4'
C C 0.0181 0.0091 'International Tables Vol C Tables 4.2.6.8 and 6.1.1.4'
N N 0.0311 0.0180 'International Tables Vol C Tables 4.2.6.8 and 6.1.1.4'

loop_
_geom_angle_atom_site_label_1
_geom_angle_atom_site_label_2
_geom_angle_atom_site_label_3
_geom_angle
_geom_angle_site_symmetry_1
_geom_angle_site_symmetry_3
_geom_angle_publ_flag
C4 Mo C3 73.8(19) . . ?
C4 Mo C6 83.9(19) . . ?
C3 Mo C6 90(2) . . ?
C4 Mo C5 69.7(17) . . ?
C3 Mo C5 144(2) . . ?
C6 Mo C5 87(2) . . ?
C4 Mo C7 86(2) . . ?
C3 Mo C7 88(2) . . ?
C6 Mo C7 170.0(19) . . ?
C5 Mo C7 89.2(19) . . ?
C4 Mo C2 143.5(19) . . ?
C3 Mo C2 71.0(19) . . ?
C6 Mo C2 87(2) . . ?
C5 Mo C2 144.6(18) . . ?
C7 Mo C2 102.1(19) . . ?
C4 Mo C1 141.8(19) . . ?
C3 Mo C1 138(2) . . ?
C6 Mo C1 110.8(19) . . ?
C5 Mo C1 76(2) . . ?
C7 Mo C1 77(2) . . ?
C2 Mo C1 74.2(19) . . ?
C4 Mo K3 111.4(14) . 2_544 ?
C3 Mo K3 54.7(15) . 2_544 ?
C6 Mo K3 131.3(14) . 2_544 ?
C5 Mo K3 142.0(13) . 2_544 ?
C7 Mo K3 53.9(13) . 2_544 ?
C2 Mo K3 53.2(14) . 2_544 ?
C1 Mo K3 85.7(14) . 2_544 ?
C4 Mo K2 49.6(14) . 2_445 ?
C3 Mo K2 105.1(14) . 2_445 ?
C6 Mo K2 46.6(14) . 2_445 ?
C5 Mo K2 49.3(13) . 2_445 ?
C7 Mo K2 124.8(13) . 2_445 ?
C2 Mo K2 133.1(14) . 2_445 ?
C1 Mo K2 115.7(14) . 2_445 ?
K3 Mo K2 158.3(2) 2_544 2_445 ?
N2 K1 N8 76.5(13) 2_445 1_545 ?
N2 K1 N6 92.1(12) 2_445 . ?
N8 K1 N6 166.4(12) 1_545 . ?
N2 K1 N5 69.2(12) 2_445 2_444 ?
N8 K1 N5 93.6(12) 1_545 2_444 ?
N6 K1 N5 89.3(12) . 2_444 ?
N2 K1 C5 88.4(14) 2_445 2_444 ?
N8 K1 C5 88.8(13) 1_545 2_444 ?
N6 K1 C5 98.5(13) . 2_444 ?
N5 K1 C5 21.6(11) 2_444 2_444 ?
N2 K1 N7 129.4(12) 2_445 2_444 ?
N8 K1 N7 56.6(12) 1_545 2_444 ?
N6 K1 N7 136.5(12) . 2_444 ?
N5 K1 N7 94.0(12) 2_444 2_444 ?
C5 K1 N7 73.9(13) 2_444 2_444 ?
N2 K1 C6 97.1(13) 2_445 . ?
N8 K1 C6 150.1(13) 1_545 . ?
N6 K1 C6 22.6(12) . . ?
N5 K1 C6 111.7(13) 2_444 . ?
C5 K1 C6 120.5(14) 2_444 . ?
N7 K1 C6 132.8(12) 2_444 . ?
N2 K1 N3 134.4(12) 2_445 . ?
N8 K1 N3 87.7(11) 1_545 . ?
N6 K1 N3 95.1(12) . . ?
N5 K1 N3 155.6(10) 2_444 . ?
C5 K1 N3 134.4(11) 2_444 . ?
N7 K1 N3 66.5(11) 2_444 . ?
C6 K1 N3 75.9(12) . . ?
N2 K1 C3 124.1(14) 2_445 . ?
N8 K1 C3 102.8(14) 1_545 . ?
N6 K1 C3 77.1(13) . . ?
N5 K1 C3 160.8(13) 2_444 . ?
C5 K1 C3 147.1(14) 2_444 . ?
N7 K1 C3 86.9(13) 2_444 . ?
C6 K1 C3 56.3(14) . . ?
N3 K1 C3 20.8(10) . . ?
N2 K1 C7 127.7(13) 2_445 2_444 ?
N8 K1 C7 66.4(12) 1_545 2_444 ?
N6 K1 C7 127.2(12) . 2_444 ?
N5 K1 C7 77.4(12) 2_444 2_444 ?
C5 K1 C7 56.5(13) 2_444 2_444 ?
N7 K1 C7 18.4(11) 2_444 2_444 ?
C6 K1 C7 132.9(14) . 2_444 ?
N3 K1 C7 80.8(11) . 2_444 ?
C3 K1 C7 99.9(14) . 2_444 ?
N2 K1 C4 78.5(13) 2_445 . ?
N8 K1 C4 98.4(12) 1_545 . ?
N6 K1 C4 71.6(12) . . ?
N5 K1 C4 141.7(12) 2_444 . ?
C5 K1 C4 163.0(14) 2_444 . ?
N7 K1 C4 122.9(13) 2_444 . ?
C6 K1 C4 51.8(13) . . ?
N3 K1 C4 61.6(11) . . ?
C3 K1 C4 45.9(12) . . ?
C7 K1 C4 140.5(13) 2_444 . ?
N2 K1 N4 64.0(11) 2_445 . ?
N8 K1 N4 80.4(11) 1_545 . ?
N6 K1 N4 87.9(10) . . ?
N5 K1 N4 132.9(10) 2_444 . ?
C5 K1 N4 151.9(12) 2_444 . ?
N7 K1 N4 119.1(12) 2_444 . ?
C6 K1 N4 70.8(11) . . ?
N3 K1 N4 71.4(10) . . ?
C3 K1 N4 61.0(12) . . ?
C7 K1 N4 137.2(12) 2_444 . ?
C4 K1 N4 20.9(9) . . ?
N3 K2 N7 75.8(12) 1_565 2_454 ?
N3 K2 N2 155.2(13) 1_565 . ?
N7 K2 N2 80.6(11) 2_454 . ?
N3 K2 N1 93.3(12) 1_565 . ?
N7 K2 N1 112.2(12) 2_454 . ?
N2 K2 N1 88.5(12) . . ?
N3 K2 N6 92.0(12) 1_565 2_554 ?
N7 K2 N6 77.7(13) 2_454 2_554 ?
N2 K2 N6 90.5(12) . 2_554 ?
N1 K2 N6 169.6(12) . 2_554 ?
N3 K2 C6 93.7(13) 1_565 2_554 ?
N7 K2 C6 100.6(13) 2_454 2_554 ?
N2 K2 C6 98.2(12) . 2_554 ?
N1 K2 C6 147.1(12) . 2_554 ?
N6 K2 C6 23.3(12) 2_554 2_554 ?
N3 K2 N5 66.2(11) 1_565 2_554 ?
N7 K2 N5 141.3(11) 2_454 2_554 ?
N2 K2 N5 138.0(12) . 2_554 ?
N1 K2 N5 78.1(12) . 2_554 ?
N6 K2 N5 95.9(12) 2_554 2_554 ?
C6 K2 N5 75.5(12) 2_554 2_554 ?
N3 K2 C5 79.3(12) 1_565 2_554 ?
N7 K2 C5 144.8(12) 2_454 2_554 ?
N2 K2 C5 125.3(13) . 2_554 ?
N1 K2 C5 93.4(12) . 2_554 ?
N6 K2 C5 78.8(13) 2_554 2_554 ?
C6 K2 C5 56.6(13) 2_554 2_554 ?
N5 K2 C5 21.1(11) 2_554 2_554 ?
N3 K2 C4 124.3(12) 1_565 2_554 ?
N7 K2 C4 145.3(12) 2_454 2_554 ?
N2 K2 C4 80.0(13) . 2_554 ?
N1 K2 C4 95.7(12) . 2_554 ?
N6 K2 C4 74.0(13) 2_554 2_554 ?
C6 K2 C4 54.5(14) 2_554 2_554 ?
N5 K2 C4 62.4(12) 2_554 2_554 ?
C5 K2 C4 45.5(12) 2_554 2_554 ?
N3 K2 C1 108.5(13) 1_565 . ?
N7 K2 C1 100.8(12) 2_454 . ?
N2 K2 C1 68.4(12) . . ?
N1 K2 C1 21.4(11) . . ?
N6 K2 C1 158.6(12) 2_554 . ?
C6 K2 C1 152.3(14) 2_554 . ?
N5 K2 C1 98.0(12) 2_554 . ?
C5 K2 C1 110.5(13) 2_554 . ?
C4 K2 C1 98.4(14) 2_554 . ?
N3 K2 C2 146.2(12) 1_565 . ?
N7 K2 C2 85.6(13) 2_454 . ?
N2 K2 C2 21.0(11) . . ?
N1 K2 C2 67.9(12) . . ?
N6 K2 C2 111.5(12) 2_554 . ?
C6 K2 C2 117.5(13) 2_554 . ?
N5 K2 C2 131.0(12) 2_554 . ?
C5 K2 C2 127.6(13) 2_554 . ?
C4 K2 C2 86.5(14) 2_554 . ?
C1 K2 C2 47.4(13) . . ?
N3 K2 N4 140.5(11) 1_565 2_554 ?
N7 K2 N4 142.4(10) 2_454 2_554 ?
N2 K2 N4 64.1(11) . 2_554 ?
N1 K2 N4 80.9(11) . 2_554 ?
N6 K2 N4 89.4(11) 2_554 2_554 ?
C6 K2 N4 73.4(12) 2_554 2_554 ?
N5 K2 N4 74.4(10) 2_554 2_554 ?
C5 K2 N4 62.3(11) 2_554 2_554 ?
C4 K2 N4 21.5(10) 2_554 2_554 ?
C1 K2 N4 78.9(12) . 2_554 ?
C2 K2 N4 66.4(12) . 2_554 ?
N4 K3 N5 163.9(12) 1_565 . ?
N4 K3 N6 73.3(12) 1_565 2 ?
N5 K3 N6 93.9(12) . 2 ?
N4 K3 N8 89.0(13) 1_565 . ?
N5 K3 N8 92.4(12) . . ?
N6 K3 N8 130.1(12) 2 . ?
N4 K3 C2 74.6(12) 1_565 2_455 ?
N5 K3 C2 121.4(13) . 2_455 ?
N6 K3 C2 131.7(13) 2 2_455 ?
N8 K3 C2 83.9(13) . 2_455 ?
N4 K3 C7 98.4(12) 1_565 2_455 ?
N5 K3 C7 90.1(12) . 2_455 ?
N6 K3 C7 86.6(13) 2 2_455 ?
N8 K3 C7 142.9(15) . 2_455 ?
C2 K3 C7 63.6(13) 2_455 2_455 ?
N4 K3 C3 120.2(13) 1_565 2_455 ?
N5 K3 C3 75.9(14) . 2_455 ?
N6 K3 C3 139.6(13) 2 2_455 ?
N8 K3 C3 89.7(13) . 2_455 ?
C2 K3 C3 45.8(14) 2_455 2_455 ?
C7 K3 C3 55.1(14) 2_455 2_455 ?
N4 K3 C5 148.8(12) 1_565 . ?
N5 K3 C5 20.3(11) . . ?
N6 K3 C5 96.2(12) 2 . ?
N8 K3 C5 75.4(12) . . ?
C2 K3 C5 128.7(13) 2_455 . ?
C7 K3 C5 110.4(12) 2_455 . ?
C3 K3 C5 87.2(14) 2_455 . ?
N4 K3 N2 64.8(11) 1_565 2_455 ?
N5 K3 N2 130.2(11) . 2_455 ?
N6 K3 N2 134.6(11) 2 2_455 ?
N8 K3 N2 67.1(11) . 2_455 ?
C2 K3 N2 20.3(10) 2_455 2_455 ?
C7 K3 N2 83.3(12) 2_455 2_455 ?
C3 K3 N2 60.0(11) 2_455 2_455 ?
C5 K3 N2 128.8(12) . 2_455 ?
N4 K3 N3 134.1(11) 1_565 2_455 ?
N5 K3 N3 61.6(11) . 2_455 ?
N6 K3 N3 145.9(11) 2 2_455 ?
N8 K3 N3 77.5(11) . 2_455 ?
C2 K3 N3 60.5(11) 2_455 2_455 ?
C7 K3 N3 71.3(12) 2_455 2_455 ?
C3 K3 N3 19.8(10) 2_455 2_455 ?
C5 K3 N3 69.3(12) . 2_455 ?
N2 K3 N3 69.6(10) 2_455 2_455 ?
N4 K3 N7 99.7(11) 1_565 2_455 ?
N5 K3 N7 84.5(10) . 2_455 ?
N6 K3 N7 70.4(12) 2 2_455 ?
N8 K3 N7 159.4(12) . 2_455 ?
C2 K3 N7 80.6(13) 2_455 2_455 ?
C7 K3 N7 17.6(11) 2_455 2_455 ?
C3 K3 N7 69.8(13) 2_455 2_455 ?
C5 K3 N7 104.3(11) . 2_455 ?
N2 K3 N7 99.7(11) 2_455 2_455 ?
N3 K3 N7 83.2(10) 2_455 2_455 ?
N4 K3 Mo 94.8(9) 1_565 2_455 ?
N5 K3 Mo 99.7(9) . 2_455 ?
N6 K3 Mo 117.0(8) 2 2_455 ?
N8 K3 Mo 110.5(9) . 2_455 ?
C2 K3 Mo 33.2(9) 2_455 2_455 ?
C7 K3 Mo 32.9(10) 2_455 2_455 ?
C3 K3 Mo 32.4(9) 2_455 2_455 ?
C5 K3 Mo 115.9(9) . 2_455 ?
N2 K3 Mo 53.4(7) 2_455 2_455 ?
N3 K3 Mo 52.2(7) 2_455 2_455 ?
N7 K3 Mo 50.5(8) 2_455 2_455 ?
N1 K4 N5 84.9(13) 1_545 2_544 ?
N1 K4 N2 104.4(12) 1_545 2_545 ?
N5 K4 N2 69.7(12) 2_544 2_545 ?
N1 K4 N7 174.6(14) 1_545 . ?
N5 K4 N7 91.1(11) 2_544 . ?
N2 K4 N7 77.5(11) 2_545 . ?
N1 K4 N6 74.7(12) 1_545 2_545 ?
N5 K4 N6 151.5(12) 2_544 2_545 ?
N2 K4 N6 96.0(12) 2_545 2_545 ?
N7 K4 N6 110.3(12) . 2_545 ?
N1 K4 C7 156.8(14) 1_545 . ?
N5 K4 C7 91.7(12) 2_544 . ?
N2 K4 C7 95.8(13) 2_545 . ?
N7 K4 C7 19.3(11) . . ?
N6 K4 C7 114.8(13) 2_545 . ?
N1 K4 N4 91.1(11) 1_545 . ?
N5 K4 N4 134.4(12) 2_544 . ?
N2 K4 N4 153.2(11) 2_545 . ?
N7 K4 N4 89.1(12) . . ?
N6 K4 N4 66.8(12) 2_545 . ?
C7 K4 N4 75.0(13) . . ?
N1 K4 C4 107.5(13) 1_545 . ?
N5 K4 C4 119.8(13) 2_544 . ?
N2 K4 C4 147.3(12) 2_545 . ?
N7 K4 C4 71.4(13) . . ?
N6 K4 C4 85.8(12) 2_545 . ?
C7 K4 C4 54.9(14) . . ?
N4 K4 C4 22.0(10) . . ?
N1 K4 C6 84.3(13) 1_545 2_545 ?
N5 K4 C6 138.5(13) 2_544 2_545 ?
N2 K4 C6 74.4(12) 2_545 2_545 ?
N7 K4 C6 101.2(12) . 2_545 ?
N6 K4 C6 21.9(11) 2_545 2_545 ?
C7 K4 C6 112.4(14) . 2_545 ?
N4 K4 C6 85.8(12) . 2_545 ?
C4 K4 C6 101.7(13) . 2_545 ?
N1 K4 C2 100.7(12) 1_545 2_545 ?
N5 K4 C2 89.7(12) 2_544 2_545 ?
N2 K4 C2 21.0(11) 2_545 2_545 ?
N7 K4 C2 82.9(12) . 2_545 ?
N6 K4 C2 75.1(12) 2_545 2_545 ?
C7 K4 C2 102.2(14) . 2_545 ?
N4 K4 C2 135.4(12) . 2_545 ?
C4 K4 C2 140.2(13) . 2_545 ?
C6 K4 C2 53.5(13) 2_545 2_545 ?
N1 K4 C3 102.0(13) 1_545 . ?
N5 K4 C3 74.1(13) 2_544 . ?
N2 K4 C3 132.5(14) 2_545 . ?
N7 K4 C3 73.3(13) . . ?
N6 K4 C3 129.0(13) 2_545 . ?
C7 K4 C3 55.2(14) . . ?
N4 K4 C3 62.4(12) . . ?
C4 K4 C3 45.8(12) . . ?
C6 K4 C3 147.4(14) 2_545 . ?
C2 K4 C3 150.6(12) 2_545 . ?
N1 K4 N3 84.9(11) 1_545 . ?
N5 K4 N3 62.1(10) 2_544 . ?
N2 K4 N3 129.9(12) 2_545 . ?
N7 K4 N3 90.0(11) . . ?
N6 K4 N3 133.4(11) 2_545 . ?
C7 K4 N3 73.3(12) . . ?
N4 K4 N3 72.3(10) . . ?
C4 K4 N3 60.9(11) . . ?
C6 K4 N3 155.3(12) 2_545 . ?
C2 K4 N3 150.9(11) 2_545 . ?
C3 K4 N3 19.9(10) . . ?
N3 K5 N4 156.8(12) 2 2_554 ?
N3 K5 N8 89.6(12) 2 1_655 ?
N4 K5 N8 93.8(12) 2_554 1_655 ?
N3 K5 N1 99.0(12) 2 . ?
N4 K5 N1 88.6(12) 2_554 . ?
N8 K5 N1 152.4(13) 1_655 . ?
N3 K5 N6 89.4(11) 2 1_655 ?
N4 K5 N6 70.0(12) 2_554 1_655 ?
N8 K5 N6 71.9(12) 1_655 1_655 ?
N1 K5 N6 133.9(11) . 1_655 ?
N3 K5 C3 18.8(11) 2 2 ?
N4 K5 C3 174.7(13) 2_554 2 ?
N8 K5 C3 89.4(12) 1_655 2 ?
N1 K5 C3 90.6(13) . 2 ?
N6 K5 C3 107.1(13) 1_655 2 ?
N3 K5 C4 170.3(13) 2 2_554 ?
N4 K5 C4 20.1(10) 2_554 2_554 ?
N8 K5 C4 82.8(13) 1_655 2_554 ?
N1 K5 C4 90.5(12) . 2_554 ?
N6 K5 C4 82.5(12) 1_655 2_554 ?
C3 K5 C4 165.1(13) 2 2_554 ?
N3 K5 C1 99.6(12) 2 . ?
N4 K5 C1 80.7(12) 2_554 . ?
N8 K5 C1 168.3(13) 1_655 . ?
N1 K5 C1 18.7(10) . . ?
N6 K5 C1 115.2(12) 1_655 . ?
C3 K5 C1 96.9(13) 2 . ?
C4 K5 C1 88.8(12) 2_554 . ?
N3 K5 K3 114.2(8) 2 2_544 ?
N4 K5 K3 43.6(8) 2_554 2_544 ?
N8 K5 K3 112.0(8) 1_655 2_544 ?
N1 K5 K3 88.4(8) . 2_544 ?
N6 K5 K3 47.8(8) 1_655 2_544 ?
C3 K5 K3 131.2(10) 2 2_544 ?
C4 K5 K3 63.7(9) 2_554 2_544 ?
C1 K5 K3 70.9(9) . 2_544 ?
N3 K5 K4 93.8(8) 2 1_565 ?
N4 K5 K4 106.7(9) 2_554 1_565 ?
N8 K5 K4 108.9(9) 1_655 1_565 ?
N1 K5 K4 44.7(8) . 1_565 ?
N6 K5 K4 176.7(8) 1_655 1_565 ?
C3 K5 K4 76.1(10) 2 1_565 ?
C4 K5 K4 94.4(9) 2_554 1_565 ?
C1 K5 K4 63.5(8) . 1_565 ?
K3 K5 K4 129.7(4) 2_544 1_565 ?
N3 K5 K2 43.7(8) 2 2_545 ?
N4 K5 K2 113.3(9) 2_554 2_545 ?
N8 K5 K2 89.5(9) 1_655 2_545 ?
N1 K5 K2 114.8(9) . 2_545 ?
N6 K5 K2 48.3(8) 1_655 2_545 ?
C3 K5 K2 62.5(10) 2 2_545 ?
C4 K5 K2 129.8(9) 2_554 2_545 ?
C1 K5 K2 102.2(9) . 2_545 ?
K3 K5 K2 73.9(3) 2_544 2_545 ?
K4 K5 K2 134.5(3) 1_565 2_545 ?
N3 K5 K2 142.8(9) 2 . ?
N4 K5 K2 50.7(8) 2_554 . ?
N8 K5 K2 120.8(10) 1_655 . ?
N1 K5 K2 44.2(9) . . ?
N6 K5 K2 118.6(8) 1_655 . ?
C3 K5 K2 130.6(10) 2 . ?
C4 K5 K2 46.8(9) 2_554 . ?
C1 K5 K2 48.0(9) . . ?
K3 K5 K2 76.1(3) 2_544 . ?
K4 K5 K2 58.1(2) 1_565 . ?
K2 K5 K2 143.7(4) 2_545 . ?
N1 C1 Mo 171(4) . . ?
N1 C1 K2 67(3) . . ?
Mo C1 K2 119(2) . . ?
N1 C1 K1 80(3) . 2 ?
Mo C1 K1 93.8(17) . 2 ?
K2 C1 K1 145.3(17) . 2 ?
N1 C1 K5 54(3) . . ?
Mo C1 K5 118.1(19) . . ?
K2 C1 K5 78.3(12) . . ?
K1 C1 K5 75.7(11) 2 . ?
C1 N1 K4 166(4) . 1_565 ?
C1 N1 K2 92(3) . . ?
K4 N1 K2 87.9(12) 1_565 . ?
C1 N1 K5 107(3) . . ?
K4 N1 K5 87.2(12) 1_565 . ?
K2 N1 K5 91.5(12) . . ?
N2 C2 Mo 175(5) . . ?
N2 C2 K3 91(4) . 2_544 ?
Mo C2 K3 93.6(17) . 2_544 ?
N2 C2 K2 64(3) . . ?
Mo C2 K2 117.7(19) . . ?
K3 C2 K2 104.3(15) 2_544 . ?
N2 C2 K4 65(3) . 2_454 ?
Mo C2 K4 109.3(19) . 2_454 ?
K3 C2 K4 145.2(18) 2_544 2_454 ?
K2 C2 K4 88.1(12) . 2_454 ?
C2 N2 K1 156(4) . 2_554 ?
C2 N2 K2 95(3) . . ?
K1 N2 K2 85.5(11) 2_554 . ?
C2 N2 K4 94(4) . 2_454 ?
K1 N2 K4 109.6(14) 2_554 2_454 ?
K2 N2 K4 100.2(13) . 2_454 ?
C2 N2 K3 69(3) . 2_544 ?
K1 N2 K3 88.1(12) 2_554 2_544 ?
K2 N2 K3 106.3(13) . 2_544 ?
K4 N2 K3 149.2(15) 2_454 2_544 ?
N3 C3 Mo 177(5) . . ?
N3 C3 K1 79(3) . . ?
Mo C3 K1 100.4(19) . . ?
N3 C3 K3 88(3) . 2_544 ?
Mo C3 K3 92.9(17) . 2_544 ?
K1 C3 K3 165.3(19) . 2_544 ?
N3 C3 K4 82(3) . . ?
Mo C3 K4 96.3(17) . . ?
K1 C3 K4 105.1(15) . . ?
K3 C3 K4 79.4(13) 2_544 . ?
N3 C3 K5 52(3) . 2_444 ?
Mo C3 K5 130(2) . 2_444 ?
K1 C3 K5 81.7(12) . 2_444 ?
K3 C3 K5 85.0(13) 2_544 2_444 ?
K4 C3 K5 131.8(17) . 2_444 ?
C3 N3 K2 160(4) . 1_545 ?
C3 N3 K5 109(4) . 2_444 ?
K2 N3 K5 91.4(12) 1_545 2_444 ?
C3 N3 K1 81(3) . . ?
K2 N3 K1 100.3(11) 1_545 . ?
K5 N3 K1 91.4(11) 2_444 . ?
C3 N3 K4 78(3) . . ?
K2 N3 K4 81.8(10) 1_545 . ?
K5 N3 K4 163.2(15) 2_444 . ?
K1 N3 K4 104.9(11) . . ?
C3 N3 K3 72(3) . 2_544 ?
K2 N3 K3 107.9(12) 1_545 2_544 ?
K5 N3 K3 91.1(11) 2_444 2_544 ?
K1 N3 K3 151.7(13) . 2_544 ?
K4 N3 K3 76.6(8) . 2_544 ?
N4 C4 Mo 174(4) . . ?
N4 C4 K2 86(3) . 2_445 ?
Mo C4 K2 99.6(18) . 2_445 ?
N4 C4 K4 75(3) . . ?
Mo C4 K4 99.0(18) . . ?
K2 C4 K4 161.3(18) 2_445 . ?
N4 C4 K1 83(3) . . ?
Mo C4 K1 97.1(17) . . ?
K2 C4 K1 75.2(11) 2_445 . ?
K4 C4 K1 104.4(14) . . ?
N4 C4 K5 54(3) . 2_445 ?
Mo C4 K5 128(2) . 2_445 ?
K2 C4 K5 81.2(12) 2_445 2_445 ?
K4 C4 K5 85.7(12) . 2_445 ?
K1 C4 K5 131.8(16) . 2_445 ?
C4 N4 K3 163(3) . 1_545 ?
C4 N4 K5 106(3) . 2_445 ?
K3 N4 K5 90.3(13) 1_545 2_445 ?
C4 N4 K4 83(3) . . ?
K3 N4 K4 90.7(11) 1_545 . ?
K5 N4 K4 97.2(12) 2_445 . ?
C4 N4 K2 72(3) . 2_445 ?
K3 N4 K2 114.1(13) 1_545 2_445 ?
K5 N4 K2 87.2(11) 2_445 2_445 ?
K4 N4 K2 154.9(14) . 2_445 ?
C4 N4 K1 77(3) . . ?
K3 N4 K1 90.4(11) 1_545 . ?
K5 N4 K1 157.9(15) 2_445 . ?
K4 N4 K1 104.8(11) . . ?
K2 N4 K1 72.4(9) 2_445 . ?
N5 C5 Mo 176(4) . . ?
N5 C5 K1 76(3) . 2 ?
Mo C5 K1 106.9(19) . 2 ?
N5 C5 K2 79(3) . 2_445 ?
Mo C5 K2 99.6(17) . 2_445 ?
K1 C5 K2 148.1(17) 2 2_445 ?
N5 C5 K3 59(3) . . ?
Mo C5 K3 118.5(18) . . ?
K1 C5 K3 79.6(12) 2 . ?
K2 C5 K3 103.2(15) 2_445 . ?
C5 N5 K3 100(4) . . ?
C5 N5 K4 162(4) . 2_455 ?
K3 N5 K4 94.3(12) . 2_455 ?
C5 N5 K1 83(3) . 2 ?
K3 N5 K1 87.7(11) . 2 ?
K4 N5 K1 108.4(13) 2_455 2 ?
C5 N5 K2 80(3) . 2_445 ?
K3 N5 K2 114.1(14) . 2_445 ?
K4 N5 K2 84.4(11) 2_455 2_445 ?
K1 N5 K2 154.3(15) 2 2_445 ?
N6 C6 Mo 173(4) . . ?
N6 C6 K2 78(3) . 2_445 ?
Mo C6 K2 102.8(18) . 2_445 ?
N6 C6 K1 72(3) . . ?
Mo C6 K1 101.3(18) . . ?
K2 C6 K1 79.1(12) 2_445 . ?
N6 C6 K4 70(3) . 2_454 ?
Mo C6 K4 110.6(19) . 2_454 ?
K2 C6 K4 146.3(19) 2_445 2_454 ?
K1 C6 K4 98.6(14) . 2_454 ?
C6 N6 K3 168(4) . 2_444 ?
C6 N6 K2 79(3) . 2_445 ?
K3 N6 K2 106.3(13) 2_444 2_445 ?
C6 N6 K1 85(3) . . ?
K3 N6 K1 85.2(11) 2_444 . ?
K2 N6 K1 81.6(10) 2_445 . ?
C6 N6 K4 88(3) . 2_454 ?
K3 N6 K4 87.8(11) 2_444 2_454 ?
K2 N6 K4 164.5(16) 2_445 2_454 ?
K1 N6 K4 106.4(12) . 2_454 ?
C6 N6 K5 109(3) . 1_455 ?
K3 N6 K5 81.9(11) 2_444 1_455 ?
K2 N6 K5 81.9(10) 2_445 1_455 ?
K1 N6 K5 155.4(16) . 1_455 ?
K4 N6 K5 94.0(11) 2_454 1_455 ?
N7 C7 Mo 174(5) . . ?
N7 C7 K4 77(4) . . ?
Mo C7 K4 102.2(19) . . ?
N7 C7 K3 93(4) . 2_544 ?
Mo C7 K3 93.1(17) . 2_544 ?
K4 C7 K3 83.2(13) . 2_544 ?
N7 C7 K1 74(4) . 2 ?
Mo C7 K1 101.3(18) . 2 ?
K4 C7 K1 121.9(16) . 2 ?
K3 C7 K1 146.7(18) 2_544 2 ?
C7 N7 K2 168(4) . 2_545 ?
C7 N7 K4 83(4) . . ?
K2 N7 K4 100.7(13) 2_545 . ?
C7 N7 K1 87(4) . 2 ?
K2 N7 K1 98.9(13) 2_545 2 ?
K4 N7 K1 127.9(15) . 2 ?
C7 N7 K3 70(4) . 2_544 ?
K2 N7 K3 99.4(13) 2_545 2_544 ?
K4 N7 K3 80.7(10) . 2_544 ?
K1 N7 K3 141.8(14) 2 2_544 ?
K1 N8 K5 96.1(14) 1_565 1_455 ?
K1 N8 K3 93.3(11) 1_565 . ?
K5 N8 K3 95.9(12) 1_455 . ?

loop_
_geom_bond_atom_site_label_1
_geom_bond_atom_site_label_2
_geom_bond_distance
_geom_bond_site_symmetry_2
_geom_bond_publ_flag
Mo C4 2.13(5) . ?
Mo C3 2.14(5) . ?
Mo C6 2.15(5) . ?
Mo C5 2.15(5) . ?
Mo C7 2.17(5) . ?
Mo C2 2.18(5) . ?
Mo C1 2.19(5) . ?
Mo K3 3.981(12) 2_544 ?
Mo K2 4.106(11) 2_445 ?
K1 N2 2.88(4) 2_445 ?
K1 N8 2.95(5) 1_545 ?
K1 N6 3.04(4) . ?
K1 N5 3.05(4) 2_444 ?
K1 C5 3.12(5) 2_444 ?
K1 N7 3.16(4) 2_444 ?
K1 C6 3.19(5) . ?
K1 N3 3.20(4) . ?
K1 C3 3.22(6) . ?
K1 C7 3.28(5) 2_444 ?
K1 C4 3.34(5) . ?
K1 N4 3.41(4) . ?
K2 N3 2.79(4) 1_565 ?
K2 N7 2.89(5) 2_454 ?
K2 N2 2.97(4) . ?
K2 N1 3.00(5) . ?
K2 N6 3.04(4) 2_554 ?
K2 C6 3.06(5) 2_554 ?
K2 N5 3.14(4) 2_554 ?
K2 C5 3.16(5) 2_554 ?
K2 C4 3.17(5) 2_554 ?
K2 C1 3.26(5) . ?
K2 C2 3.29(5) . ?
K2 N4 3.33(4) 2_554 ?
K3 N4 2.77(4) 1_565 ?
K3 N5 2.86(4) . ?
K3 N6 3.00(5) 2 ?
K3 N8 3.10(4) . ?
K3 C2 3.19(6) 2_455 ?
K3 C7 3.22(5) 2_455 ?
K3 C3 3.25(6) 2_455 ?
K3 C5 3.27(5) . ?
K3 N2 3.42(4) 2_455 ?
K3 N3 3.42(4) 2_455 ?
K3 N7 3.43(4) 2_455 ?
K3 Mo 3.981(12) 2_455 ?
K4 N1 2.84(4) 1_545 ?
K4 N5 2.89(4) 2_544 ?
K4 N2 3.00(5) 2_545 ?
K4 N7 3.06(4) . ?
K4 N6 3.09(4) 2_545 ?
K4 C7 3.11(6) . ?
K4 N4 3.16(4) . ?
K4 C4 3.25(5) . ?
K4 C6 3.29(5) 2_545 ?
K4 C2 3.30(5) 2_545 ?
K4 C3 3.34(6) . ?
K4 N3 3.37(4) . ?
K5 N3 2.85(4) 2 ?
K5 N4 2.89(4) 2_554 ?
K5 N8 2.96(4) 1_655 ?
K5 N1 3.00(4) . ?
K5 N6 3.11(4) 1_655 ?
K5 C3 3.40(5) 2 ?
K5 C4 3.43(5) 2_554 ?
K5 C1 3.54(5) . ?
K5 K3 4.009(17) 2_544 ?
K5 K4 4.036(15) 1_565 ?
K5 K2 4.036(17) 2_545 ?
C1 N1 1.19(6) . ?
C1 K1 3.53(5) 2 ?
N1 K4 2.84(4) 1_565 ?
C2 N2 1.19(6) . ?
C2 K3 3.19(6) 2_544 ?
C2 K4 3.30(5) 2_454 ?
N2 K1 2.88(4) 2_554 ?
N2 K4 3.00(5) 2_454 ?
N2 K3 3.42(4) 2_544 ?
C3 N3 1.16(6) . ?
C3 K3 3.25(6) 2_544 ?
C3 K5 3.40(5) 2_444 ?
N3 K2 2.79(4) 1_545 ?
N3 K5 2.85(4) 2_444 ?
N3 K3 3.42(4) 2_544 ?
C4 N4 1.23(5) . ?
C4 K2 3.17(5) 2_445 ?
C4 K5 3.43(5) 2_445 ?
N4 K3 2.77(4) 1_545 ?
N4 K5 2.89(4) 2_445 ?
N4 K2 3.33(4) 2_445 ?
C5 N5 1.16(6) . ?
C5 K1 3.12(5) 2 ?
C5 K2 3.16(5) 2_445 ?
N5 K4 2.89(4) 2_455 ?
N5 K1 3.05(4) 2 ?
N5 K2 3.14(4) 2_445 ?
C6 N6 1.23(6) . ?
C6 K2 3.06(5) 2_445 ?
C6 K4 3.29(5) 2_454 ?
N6 K3 3.00(5) 2_444 ?
N6 K2 3.04(4) 2_445 ?
N6 K4 3.09(4) 2_454 ?
N6 K5 3.11(4) 1_455 ?
C7 N7 1.04(6) . ?
C7 K3 3.22(5) 2_544 ?
C7 K1 3.28(5) 2 ?
N7 K2 2.89(5) 2_545 ?
N7 K1 3.16(4) 2 ?
N7 K3 3.43(4) 2_544 ?
N8 K1 2.95(5) 1_565 ?
N8 K5 2.96(4) 1_455 ?
